data_7703798
loop_
_publ_author_name
'Sorg, Jens R.'
'Schneider, Tilman'
'Wohlfarth, Luise'
'Sch\"afer, Thomas C'
'Sedykh, Alexander'
'M\"uller-Buschbaum, Klaus'

_publ_section_title
;
 Sb- and Bi-based coordination polymers with N-donor ligands with and
 without lone-pair effects and their photoluminescence properties.
;
_journal_issue 15
_journal_name_full 'Dalton transactions (Cambridge, England : 2003)'
_journal_page_first 4904
_journal_page_last 4913
_journal_paper_doi 10.1039/d0dt00265h
_journal_volume 49
_journal_year 2020
_chemical_formula_moiety 'C12 H10 Cl3 N2 Sb'
_chemical_formula_sum 'C12 H10 Cl3 N2 Sb'
_chemical_formula_weight 410.32
_space_group_crystal_system triclinic
_space_group_IT_number 2
_space_group_name_Hall '-P 1'
_space_group_name_H-M_alt 'P -1'
_atom_sites_solution_hydrogens geom
_atom_sites_solution_primary dual
_audit_creation_date 2020-03-09
_audit_creation_method
;
Olex2 1.2
(compiled 2018.05.29 svn.r3508 for OlexSys, GUI svn.r5506)
;
_audit_update_record
;
2020-03-09 deposited with the CCDC.	2020-03-12 downloaded from the CCDC.
;
_cell_angle_alpha 77.42(3)
_cell_angle_beta 69.22(3)
_cell_angle_gamma 75.99(3)
_cell_formula_units_Z 2
_cell_length_a 8.8540(18)
_cell_length_b 9.0738(18)
_cell_length_c 9.4445(19)
_cell_measurement_reflns_used 3760
_cell_measurement_temperature 100
_cell_measurement_theta_max 28.265
_cell_measurement_theta_min 2.338
_cell_volume 681.0(3)
_computing_cell_refinement 'SAINT v8.34A (Bruker, 2013)'
_computing_data_collection 'APEX3 ver. 2016.9-0 (Bruker AXS)'
_computing_data_reduction 'SAINT v8.34A (Bruker, 2013)'
_computing_molecular_graphics 'Olex2 (Dolomanov et al., 2009)'
_computing_publication_material 'Olex2 (Dolomanov et al., 2009)'
_computing_structure_refinement 'XL (Sheldrick, 2008)'
_computing_structure_solution 'XT (Sheldrick, 2015)'
_diffrn_ambient_temperature 100
_diffrn_measured_fraction_theta_full 1.000
_diffrn_measured_fraction_theta_max 0.997
_diffrn_measurement_device_type 'Bruker APEX-II CCD'
_diffrn_measurement_method '\w scans'
_diffrn_radiation_type MoK\a
_diffrn_radiation_wavelength 0.71073
_diffrn_reflns_av_R_equivalents 0.0408
_diffrn_reflns_av_unetI/netI 0.0508
_diffrn_reflns_Laue_measured_fraction_full 1.000
_diffrn_reflns_Laue_measured_fraction_max 0.997
_diffrn_reflns_limit_h_max 11
_diffrn_reflns_limit_h_min -11
_diffrn_reflns_limit_k_max 12
_diffrn_reflns_limit_k_min -12
_diffrn_reflns_limit_l_max 12
_diffrn_reflns_limit_l_min -12
_diffrn_reflns_number 10525
_diffrn_reflns_point_group_measured_fraction_full 1.000
_diffrn_reflns_point_group_measured_fraction_max 0.997
_diffrn_reflns_theta_full 25.242
_diffrn_reflns_theta_max 28.355
_diffrn_reflns_theta_min 2.331
_diffrn_standards_number 0
_exptl_absorpt_coefficient_mu 2.595
_exptl_absorpt_correction_T_max 0.7457
_exptl_absorpt_correction_T_min 0.6481
_exptl_absorpt_correction_type analytical
_exptl_absorpt_process_details
'SADABS-2014/4 (Bruker,2014/4) was used for absorption correction. wR2(int) was 0.0609 before and 0.0455 after correction. The Ratio of minimum to maximum transmission is 0.8691. The \l/2 correction factor is 0.00150.'
_exptl_crystal_colour 'clear light colourless'
_exptl_crystal_colour_lustre clear
_exptl_crystal_colour_modifier light
_exptl_crystal_colour_primary colourless
_exptl_crystal_density_diffrn 2.001
_exptl_crystal_description block
_exptl_crystal_F_000 396
_exptl_crystal_size_max 0.086
_exptl_crystal_size_mid 0.077
_exptl_crystal_size_min 0.076
_refine_diff_density_max 0.920
_refine_diff_density_min -0.702
_refine_diff_density_rms 0.144
_refine_ls_extinction_method none
_refine_ls_goodness_of_fit_ref 1.029
_refine_ls_hydrogen_treatment constr
_refine_ls_matrix_type full
_refine_ls_number_parameters 163
_refine_ls_number_reflns 3406
_refine_ls_number_restraints 0
_refine_ls_restrained_S_all 1.029
_refine_ls_R_factor_all 0.0412
_refine_ls_R_factor_gt 0.0303
_refine_ls_shift/su_max 0.001
_refine_ls_shift/su_mean 0.000
_refine_ls_structure_factor_coef Fsqd
_refine_ls_weighting_details 'w=1/[\s^2^(Fo^2^)+(0.0276P)^2^] where P=(Fo^2^+2Fc^2^)/3'
_refine_ls_weighting_scheme calc
_refine_ls_wR_factor_gt 0.0602
_refine_ls_wR_factor_ref 0.0633
_reflns_Friedel_coverage 0.000
_reflns_number_gt 2918
_reflns_number_total 3406
_reflns_threshold_expression 'I > 2\s(I)'
_cod_data_source_file d0dt00265h2.cif
_cod_data_source_block 1D-[Sb2Cl6(4-bpe)2]
_cod_depositor_comments 'Adding full bibliography for 7703794--7703809.cif.'
_cod_database_code 7703798
_shelx_shelxl_version_number 2014/7
_shelx_space_group_comment
;
The symmetry employed for this shelxl refinement is uniquely defined
by the following loop, which should always be used as a source of
symmetry information in preference to the above space-group names.
They are only intended as comments.
;
_olex2_refinement_description
;
1. Fixed Uiso
 At 1.2 times of:
  All C(H) groups
2.a Aromatic/amide H refined with riding coordinates:
 C7(H7), C10(H10), C9(H9), C6(H6), C2(H2), C4(H4), C11(H11), C1(H1), C5(H5),
 C12(H12)
;
_olex2_submission_special_instructions 'No special instructions were received'

loop_
_space_group_symop_operation_xyz
'x, y, z'
'-x, -y, -z'

loop_
_atom_site_label
_atom_site_type_symbol
_atom_site_fract_x
_atom_site_fract_y
_atom_site_fract_z
_atom_site_U_iso_or_equiv
_atom_site_adp_type
_atom_site_occupancy
_atom_site_site_symmetry_order
_atom_site_calc_flag
_atom_site_refinement_flags_posn
_atom_site_refinement_flags_adp
_atom_site_refinement_flags_occupancy
_atom_site_disorder_assembly
_atom_site_disorder_group
Sb1 Sb 0.57628(2) 1.05960(2) 0.27607(2) 0.01038(7) Uani 1 1 d . . . . .
Cl2 Cl 0.79351(9) 0.93080(9) 0.08088(9) 0.01537(16) Uani 1 1 d . . . . .
Cl1 Cl 0.45958(9) 1.23067(9) 0.09259(9) 0.01478(16) Uani 1 1 d . . . . .
Cl3 Cl 0.26848(10) 1.17353(9) 0.51230(9) 0.01752(17) Uani 1 1 d . . . . .
N2 N -0.2393(3) 0.2484(3) 0.2223(3) 0.0148(6) Uani 1 1 d . . . . .
N1 N 0.4189(3) 0.8808(3) 0.2862(3) 0.0124(5) Uani 1 1 d . . . . .
C3 C 0.2360(4) 0.6643(3) 0.2990(3) 0.0125(6) Uani 1 1 d . . . . .
C7 C 0.0284(4) 0.5732(3) 0.2385(4) 0.0133(6) Uani 1 1 d . . . . .
H7 H -0.0011 0.6752 0.1925 0.016 Uiso 1 1 calc R . . . .
C10 C -0.2556(4) 0.3912(4) 0.1469(4) 0.0148(7) Uani 1 1 d . . . . .
H10 H -0.3289 0.4202 0.0885 0.018 Uiso 1 1 calc R . . . .
C8 C -0.0609(4) 0.4590(3) 0.2345(4) 0.0131(6) Uani 1 1 d . . . . .
C9 C -0.1701(4) 0.4980(3) 0.1504(4) 0.0126(6) Uani 1 1 d . . . . .
H9 H -0.1856 0.5985 0.0955 0.015 Uiso 1 1 calc R . . . .
C6 C 0.1471(4) 0.5471(3) 0.3008(4) 0.0144(7) Uani 1 1 d . . . . .
H6 H 0.1760 0.4462 0.3495 0.017 Uiso 1 1 calc R . . . .
C2 C 0.1818(4) 0.8210(3) 0.2625(4) 0.0133(6) Uani 1 1 d . . . . .
H2 H 0.0805 0.8562 0.2418 0.016 Uiso 1 1 calc R . . . .
C4 C 0.3818(4) 0.6207(4) 0.3350(4) 0.0142(7) Uani 1 1 d . . . . .
H4 H 0.4203 0.5156 0.3660 0.017 Uiso 1 1 calc R . . . .
C11 C -0.0431(4) 0.3083(4) 0.3114(4) 0.0154(7) Uani 1 1 d . . . . .
H11 H 0.0308 0.2750 0.3691 0.018 Uiso 1 1 calc R . . . .
C1 C 0.2756(4) 0.9251(4) 0.2567(4) 0.0139(6) Uani 1 1 d . . . . .
H1 H 0.2374 1.0314 0.2311 0.017 Uiso 1 1 calc R . . . .
C5 C 0.4704(4) 0.7311(4) 0.3256(4) 0.0148(7) Uani 1 1 d . . . . .
H5 H 0.5711 0.6995 0.3477 0.018 Uiso 1 1 calc R . . . .
C12 C -0.1335(4) 0.2093(4) 0.3025(4) 0.0157(7) Uani 1 1 d . . . . .
H12 H -0.1205 0.1079 0.3559 0.019 Uiso 1 1 calc R . . . .

loop_
_atom_site_aniso_label
_atom_site_aniso_U_11
_atom_site_aniso_U_22
_atom_site_aniso_U_33
_atom_site_aniso_U_23
_atom_site_aniso_U_13
_atom_site_aniso_U_12
Sb1 0.01096(11) 0.00980(11) 0.01272(11) -0.00037(8) -0.00565(8) -0.00444(7)
Cl2 0.0151(4) 0.0146(4) 0.0162(4) -0.0010(3) -0.0053(3) -0.0030(3)
Cl1 0.0159(4) 0.0139(4) 0.0172(4) 0.0011(3) -0.0091(3) -0.0047(3)
Cl3 0.0177(4) 0.0172(4) 0.0189(4) -0.0020(3) -0.0088(3) -0.0015(3)
N2 0.0149(14) 0.0153(14) 0.0162(14) -0.0022(12) -0.0045(12) -0.0070(11)
N1 0.0132(14) 0.0131(13) 0.0123(13) -0.0029(11) -0.0039(11) -0.0041(10)
C3 0.0142(16) 0.0134(15) 0.0112(15) -0.0016(13) -0.0033(13) -0.0066(12)
C7 0.0150(16) 0.0091(15) 0.0159(16) -0.0015(13) -0.0035(14) -0.0049(12)
C10 0.0123(16) 0.0172(16) 0.0160(17) -0.0040(14) -0.0050(14) -0.0027(13)
C8 0.0101(16) 0.0137(16) 0.0143(16) -0.0041(13) -0.0002(13) -0.0038(12)
C9 0.0154(16) 0.0085(14) 0.0152(16) 0.0003(13) -0.0073(14) -0.0029(12)
C6 0.0154(17) 0.0082(15) 0.0194(17) 0.0008(13) -0.0063(14) -0.0028(12)
C2 0.0106(16) 0.0155(16) 0.0144(16) -0.0002(13) -0.0035(13) -0.0057(12)
C4 0.0176(17) 0.0104(15) 0.0152(16) -0.0005(13) -0.0052(14) -0.0048(13)
C11 0.0151(17) 0.0154(16) 0.0198(17) -0.0025(14) -0.0084(14) -0.0057(13)
C1 0.0137(16) 0.0131(15) 0.0162(16) -0.0018(13) -0.0047(14) -0.0052(12)
C5 0.0137(16) 0.0158(16) 0.0174(17) -0.0036(14) -0.0067(14) -0.0035(13)
C12 0.0183(17) 0.0140(16) 0.0155(17) -0.0002(14) -0.0072(14) -0.0033(13)

loop_
_atom_type_symbol
_atom_type_description
_atom_type_scat_dispersion_real
_atom_type_scat_dispersion_imag
_atom_type_scat_source
C C 0.0033 0.0016 'International Tables Vol C Tables 4.2.6.8 and 6.1.1.4'
H H 0.0000 0.0000 'International Tables Vol C Tables 4.2.6.8 and 6.1.1.4'
Cl Cl 0.1484 0.1585 'International Tables Vol C Tables 4.2.6.8 and 6.1.1.4'
N N 0.0061 0.0033 'International Tables Vol C Tables 4.2.6.8 and 6.1.1.4'
Sb Sb -0.5866 1.5461 'International Tables Vol C Tables 4.2.6.8 and 6.1.1.4'

loop_
_geom_angle_atom_site_label_1
_geom_angle_atom_site_label_2
_geom_angle_atom_site_label_3
_geom_angle
_geom_angle_site_symmetry_1
_geom_angle_site_symmetry_3
_geom_angle_publ_flag
Cl2 Sb1 Cl1 92.77(4) . . ?
Cl2 Sb1 Cl3 83.16(4) . 2_676 ?
Cl2 Sb1 Cl3 168.07(3) . . ?
Cl2 Sb1 N2 85.83(7) . 1_665 ?
Cl1 Sb1 Cl3 175.28(3) . 2_676 ?
Cl1 Sb1 Cl3 86.04(4) . . ?
Cl1 Sb1 N2 86.18(7) . 1_665 ?
Cl3 Sb1 Cl3 97.44(4) . 2_676 ?
N2 Sb1 Cl3 105.92(7) 1_665 . ?
N2 Sb1 Cl3 95.88(7) 1_665 2_676 ?
N1 Sb1 Cl2 87.15(7) . . ?
N1 Sb1 Cl1 88.95(7) . . ?
N1 Sb1 Cl3 88.46(7) . 2_676 ?
N1 Sb1 Cl3 80.96(7) . . ?
N1 Sb1 N2 171.24(9) . 1_665 ?
C10 N2 Sb1 126.8(2) . 1_445 ?
C10 N2 C12 117.7(3) . . ?
C12 N2 Sb1 114.2(2) . 1_445 ?
C1 N1 Sb1 121.6(2) . . ?
C5 N1 Sb1 119.7(2) . . ?
C5 N1 C1 118.7(3) . . ?
C2 C3 C6 122.9(3) . . ?
C4 C3 C6 119.9(3) . . ?
C4 C3 C2 117.2(3) . . ?
C8 C7 H7 117.1 . . ?
C6 C7 H7 117.1 . . ?
C6 C7 C8 125.9(3) . . ?
N2 C10 H10 118.7 . . ?
N2 C10 C9 122.6(3) . . ?
C9 C10 H10 118.7 . . ?
C9 C8 C7 119.8(3) . . ?
C9 C8 C11 116.7(3) . . ?
C11 C8 C7 123.5(3) . . ?
C10 C9 C8 120.2(3) . . ?
C10 C9 H9 119.9 . . ?
C8 C9 H9 119.9 . . ?
C3 C6 H6 118.0 . . ?
C7 C6 C3 124.0(3) . . ?
C7 C6 H6 118.0 . . ?
C3 C2 H2 120.1 . . ?
C1 C2 C3 119.9(3) . . ?
C1 C2 H2 120.1 . . ?
C3 C4 H4 120.1 . . ?
C5 C4 C3 119.8(3) . . ?
C5 C4 H4 120.1 . . ?
C8 C11 H11 120.3 . . ?
C12 C11 C8 119.4(3) . . ?
C12 C11 H11 120.3 . . ?
N1 C1 C2 122.2(3) . . ?
N1 C1 H1 118.9 . . ?
C2 C1 H1 118.9 . . ?
N1 C5 C4 122.2(3) . . ?
N1 C5 H5 118.9 . . ?
C4 C5 H5 118.9 . . ?
N2 C12 C11 123.4(3) . . ?
N2 C12 H12 118.3 . . ?
C11 C12 H12 118.3 . . ?

loop_
_geom_bond_atom_site_label_1
_geom_bond_atom_site_label_2
_geom_bond_distance
_geom_bond_site_symmetry_2
_geom_bond_publ_flag
Sb1 Cl2 2.4077(13) . ?
Sb1 Cl1 2.4088(11) . ?
Sb1 Cl3 2.9663(15) . ?
Sb1 Cl3 3.0099(13) 2_676 ?
Sb1 N2 2.500(3) 1_665 ?
Sb1 N1 2.348(3) . ?
N2 Sb1 2.500(3) 1_445 ?
N2 C10 1.337(4) . ?
N2 C12 1.343(4) . ?
N1 C1 1.344(4) . ?
N1 C5 1.339(4) . ?
C3 C6 1.462(4) . ?
C3 C2 1.395(4) . ?
C3 C4 1.394(4) . ?
C7 H7 0.9500 . ?
C7 C8 1.460(4) . ?
C7 C6 1.328(4) . ?
C10 H10 0.9500 . ?
C10 C9 1.379(4) . ?
C8 C9 1.396(4) . ?
C8 C11 1.403(4) . ?
C9 H9 0.9500 . ?
C6 H6 0.9500 . ?
C2 H2 0.9500 . ?
C2 C1 1.382(4) . ?
C4 H4 0.9500 . ?
C4 C5 1.385(4) . ?
C11 H11 0.9500 . ?
C11 C12 1.371(4) . ?
C1 H1 0.9500 . ?
C5 H5 0.9500 . ?
C12 H12 0.9500 . ?
